data_7052675
loop_
_publ_author_name
'Poulter, Neil'
'Donaldson, Matthew'
'Mulley, Geraldine'
'Duque, Luis'
'Waterfield, Nicholas'
'Shard, Alex G.'
'Spencer, Steve'
'Jenkins, A. Tobias A.'
'Johnson, Andrew L.'

_publ_section_title
;
 Plasma deposited metal Schiff-base compounds as antimicrobials
;
_journal_issue 7
_journal_name_full 'New Journal of Chemistry'
_journal_page_first 1477
_journal_paper_doi 10.1039/c1nj20091g
_journal_volume 35
_journal_year 2011
_chemical_formula_sum 'C20 H20 N2 O2 Zn'
_chemical_formula_weight 385.75
_chemical_name_systematic
;
?
;
_space_group_IT_number 2
_symmetry_cell_setting triclinic
_symmetry_space_group_name_Hall '-P 1'
_symmetry_space_group_name_H-M 'P -1'
_atom_sites_solution_hydrogens geom
_atom_sites_solution_primary direct
_atom_sites_solution_secondary difmap
_audit_creation_method SHELXL-97
_cell_angle_alpha 63.590(3)
_cell_angle_beta 76.146(3)
_cell_angle_gamma 70.354(2)
_cell_formula_units_Z 2
_cell_length_a 9.8230(5)
_cell_length_b 10.3560(6)
_cell_length_c 10.7400(6)
_cell_measurement_reflns_used 4188
_cell_measurement_temperature 150(2)
_cell_measurement_theta_max 27.61
_cell_measurement_theta_min 3.95
_cell_volume 916.31(9)
_computing_cell_refinement 'HKL Scalepack (Otwinowski & Minor 1997)'
_computing_data_collection 'Kappa CCD'
_computing_data_reduction 'Denzo and Scalepak (Otwinowski & Minor, 1997)'
_computing_molecular_graphics 'ORTEP 3 for Windows (Farrugia, 1997)'
_computing_publication_material 'SHELXL-97 (Sheldrick, 1997)'
_computing_structure_refinement 'SHELXL-97 (Sheldrick, 1997)'
_computing_structure_solution 'SHELXS-86 (Sheldrick, 1986)'
_diffrn_ambient_temperature 150(2)
_diffrn_measured_fraction_theta_full 0.983
_diffrn_measured_fraction_theta_max 0.983
_diffrn_measurement_device_type 'Bruker Kappa CCD Diffractometer'
_diffrn_measurement_method 'omega and phi scans'
_diffrn_radiation_monochromator graphite
_diffrn_radiation_source 'fine-focus sealed tube'
_diffrn_radiation_type MoK\a
_diffrn_radiation_wavelength 0.71073
_diffrn_reflns_av_R_equivalents 0.0705
_diffrn_reflns_av_sigmaI/netI 0.0698
_diffrn_reflns_limit_h_max 12
_diffrn_reflns_limit_h_min -12
_diffrn_reflns_limit_k_max 13
_diffrn_reflns_limit_k_min -13
_diffrn_reflns_limit_l_max 13
_diffrn_reflns_limit_l_min -13
_diffrn_reflns_number 11966
_diffrn_reflns_theta_full 27.61
_diffrn_reflns_theta_max 27.61
_diffrn_reflns_theta_min 3.95
_diffrn_standards_decay_% 0
_diffrn_standards_interval_count 0
_diffrn_standards_interval_time 0
_diffrn_standards_number 0
_exptl_absorpt_coefficient_mu 1.355
_exptl_absorpt_correction_T_max 0.8764
_exptl_absorpt_correction_T_min 0.6867
_exptl_absorpt_correction_type multi-scan
_exptl_absorpt_process_details 'SORTAV (Blessing, 1995)'
_exptl_crystal_colour yellow
_exptl_crystal_density_diffrn 1.398
_exptl_crystal_density_method 'not measured'
_exptl_crystal_description Block
_exptl_crystal_F_000 400
_exptl_crystal_size_max 0.30
_exptl_crystal_size_mid 0.10
_exptl_crystal_size_min 0.10
_refine_diff_density_max 1.145
_refine_diff_density_min -0.661
_refine_diff_density_rms 0.117
_refine_ls_extinction_method none
_refine_ls_goodness_of_fit_ref 1.105
_refine_ls_hydrogen_treatment constr
_refine_ls_matrix_type full
_refine_ls_number_parameters 226
_refine_ls_number_reflns 4188
_refine_ls_number_restraints 0
_refine_ls_restrained_S_all 1.105
_refine_ls_R_factor_all 0.0741
_refine_ls_R_factor_gt 0.0527
_refine_ls_shift/su_max 0.001
_refine_ls_shift/su_mean 0.000
_refine_ls_structure_factor_coef Fsqd
_refine_ls_weighting_details 'calc w=1/[\s^2^(Fo^2^)+(0.0740P)^2^+0.1790P] where P=(Fo^2^+2Fc^2^)/3'
_refine_ls_weighting_scheme calc
_refine_ls_wR_factor_gt 0.1258
_refine_ls_wR_factor_ref 0.1400
_reflns_number_gt 3286
_reflns_number_total 4188
_reflns_threshold_expression >2sigma(I)
_cod_data_source_file c1nj20091g.txt
_cod_data_source_block h08alj06
_cod_depositor_comments
;
The following automatic conversions were performed:

'_symmetry_cell_setting' value 'Triclinic' changed to 'triclinic'
according to /home/saulius/struct/CIF-dictionaries/cif_core.dic
dictionary named 'cif_core.dic' version 2.4.1 from
2010-06-29.

'_exptl_absorpt_correction_type' value 'Multi-scan'
changed to 'multi-scan' according to
/home/saulius/struct/CIF-dictionaries/cif_core.dic dictionary named
'cif_core.dic' version 2.4.1 from
2010-06-29.

'_refine_ls_hydrogen_treatment' value 'Constr' changed
to 'constr' according to
/home/saulius/struct/CIF-dictionaries/cif_core.dic dictionary named
'cif_core.dic' version 2.4.1 from 2010-06-29.

Automatic conversion script
Id: cif_fix_values 1715 2011-07-08 13:25:40Z adriana 
;
_cod_original_sg_symbol_H-M P-1
_cod_database_code 7052675

loop_
_symmetry_equiv_pos_as_xyz
'x, y, z'
'-x, -y, -z'

loop_
_atom_site_label
_atom_site_type_symbol
_atom_site_fract_x
_atom_site_fract_y
_atom_site_fract_z
_atom_site_U_iso_or_equiv
_atom_site_adp_type
_atom_site_occupancy
_atom_site_symmetry_multiplicity
_atom_site_calc_flag
_atom_site_refinement_flags
_atom_site_disorder_assembly
_atom_site_disorder_group
Zn1 Zn 1.13976(4) 0.05167(4) -0.00177(4) 0.03061(15) Uani 1 1 d . . .
O1 O 1.2150(3) 0.1015(2) 0.1230(2) 0.0349(5) Uani 1 1 d . . .
O2 O 0.9407(2) 0.0307(2) 0.1064(2) 0.0326(5) Uani 1 1 d . . .
N1 N 1.1227(3) 0.2633(3) -0.1545(3) 0.0347(6) Uani 1 1 d . . .
N2 N 0.6754(3) 0.1226(3) -0.0081(3) 0.0323(6) Uani 1 1 d . . .
C1 C 1.2119(3) 0.2323(4) 0.1119(3) 0.0324(7) Uani 1 1 d . . .
C2 C 1.2389(4) 0.2484(4) 0.2273(3) 0.0357(7) Uani 1 1 d . . .
H2A H 1.2547 0.1635 0.3131 0.043 Uiso 1 1 calc R . .
C3 C 1.2430(4) 0.3835(4) 0.2184(4) 0.0387(7) Uani 1 1 d . . .
H3 H 1.2608 0.3903 0.2981 0.046 Uiso 1 1 calc R . .
C4 C 1.2214(4) 0.5112(4) 0.0942(4) 0.0424(8) Uani 1 1 d . . .
H4 H 1.2277 0.6035 0.0881 0.051 Uiso 1 1 calc R . .
C5 C 1.1909(4) 0.5009(4) -0.0186(4) 0.0392(7) Uani 1 1 d . . .
H5 H 1.1754 0.5876 -0.1031 0.047 Uiso 1 1 calc R . .
C6 C 1.1819(4) 0.3651(4) -0.0128(3) 0.0337(7) Uani 1 1 d . . .
C7 C 1.1420(4) 0.3703(4) -0.1356(3) 0.0361(7) Uani 1 1 d . . .
H7 H 1.1281 0.4646 -0.2127 0.043 Uiso 1 1 calc R . .
C8 C 1.0686(4) 0.3043(4) -0.2872(4) 0.0427(8) Uani 1 1 d . . .
H8A H 1.0321 0.4144 -0.3320 0.051 Uiso 1 1 calc R . .
H8B H 0.9860 0.2612 -0.2674 0.051 Uiso 1 1 calc R . .
C9 C 1.1828(5) 0.2509(4) -0.3870(4) 0.0469(9) Uani 1 1 d . . .
H9 H 1.1504 0.2515 -0.4639 0.056 Uiso 1 1 calc R . .
C10 C 1.3224(5) 0.2036(5) -0.3782(4) 0.0574(11) Uani 1 1 d . . .
H10A H 1.3600 0.2009 -0.3032 0.069 Uiso 1 1 calc R . .
H10B H 1.3865 0.1718 -0.4469 0.069 Uiso 1 1 calc R . .
C11 C 0.8617(4) 0.0899(3) 0.1976(3) 0.0310(6) Uani 1 1 d . . .
C12 C 0.9262(4) 0.0855(4) 0.3036(3) 0.0355(7) Uani 1 1 d . . .
H12 H 1.0275 0.0413 0.3093 0.043 Uiso 1 1 calc R . .
C13 C 0.8453(4) 0.1439(4) 0.3992(4) 0.0407(8) Uani 1 1 d . . .
H13 H 0.8917 0.1379 0.4704 0.049 Uiso 1 1 calc R . .
C14 C 0.6970(4) 0.2115(4) 0.3938(4) 0.0457(8) Uani 1 1 d . . .
H14 H 0.6422 0.2515 0.4604 0.055 Uiso 1 1 calc R . .
C15 C 0.6308(4) 0.2195(4) 0.2896(4) 0.0399(8) Uani 1 1 d . . .
H15 H 0.5297 0.2663 0.2845 0.048 Uiso 1 1 calc R . .
C16 C 0.7108(4) 0.1593(4) 0.1903(3) 0.0333(7) Uani 1 1 d . . .
C17 C 0.6309(4) 0.1822(4) 0.0820(3) 0.0330(7) Uani 1 1 d . . .
H17 H 0.5358 0.2480 0.0769 0.040 Uiso 1 1 calc R . .
C18 C 0.5762(4) 0.1753(4) -0.1159(4) 0.0382(7) Uani 1 1 d . . .
H18A H 0.4830 0.2408 -0.0933 0.046 Uiso 1 1 calc R . .
H18B H 0.5557 0.0887 -0.1172 0.046 Uiso 1 1 calc R . .
C19 C 0.6462(4) 0.2603(4) -0.2568(4) 0.0421(8) Uani 1 1 d . . .
H19 H 0.7344 0.2085 -0.2932 0.051 Uiso 1 1 calc R . .
C20 C 0.5921(6) 0.4015(5) -0.3319(5) 0.0637(12) Uani 1 1 d . . .
H20A H 0.5041 0.4560 -0.2980 0.076 Uiso 1 1 calc R . .
H20B H 0.6408 0.4498 -0.4204 0.076 Uiso 1 1 calc R . .

loop_
_atom_site_aniso_label
_atom_site_aniso_U_11
_atom_site_aniso_U_22
_atom_site_aniso_U_33
_atom_site_aniso_U_23
_atom_site_aniso_U_13
_atom_site_aniso_U_12
Zn1 0.0322(2) 0.0312(2) 0.0335(2) -0.01666(16) -0.00480(14) -0.00821(15)
O1 0.0400(13) 0.0309(11) 0.0389(12) -0.0162(9) -0.0108(9) -0.0077(9)
O2 0.0322(11) 0.0367(11) 0.0371(11) -0.0233(10) -0.0026(9) -0.0077(9)
N1 0.0398(15) 0.0360(14) 0.0337(14) -0.0170(11) -0.0043(11) -0.0118(12)
N2 0.0352(14) 0.0327(13) 0.0312(13) -0.0136(11) -0.0054(10) -0.0090(11)
C1 0.0273(15) 0.0362(16) 0.0405(17) -0.0214(14) -0.0014(12) -0.0097(13)
C2 0.0378(18) 0.0399(17) 0.0359(17) -0.0192(14) -0.0047(13) -0.0119(14)
C3 0.0372(18) 0.0481(19) 0.0429(18) -0.0282(16) 0.0007(14) -0.0151(15)
C4 0.042(2) 0.0411(18) 0.055(2) -0.0272(17) -0.0017(15) -0.0160(15)
C5 0.045(2) 0.0322(16) 0.0405(18) -0.0146(14) -0.0065(14) -0.0088(14)
C6 0.0352(17) 0.0351(16) 0.0347(16) -0.0164(13) -0.0019(12) -0.0117(13)
C7 0.0364(18) 0.0317(15) 0.0378(17) -0.0120(13) -0.0024(13) -0.0097(13)
C8 0.054(2) 0.0410(19) 0.0368(17) -0.0131(15) -0.0128(15) -0.0145(16)
C9 0.065(3) 0.051(2) 0.0311(17) -0.0156(15) -0.0010(16) -0.0278(19)
C10 0.067(3) 0.065(3) 0.041(2) -0.0229(19) 0.0115(18) -0.029(2)
C11 0.0357(17) 0.0286(14) 0.0295(15) -0.0123(12) 0.0005(12) -0.0110(12)
C12 0.0391(18) 0.0356(16) 0.0334(16) -0.0151(14) -0.0065(13) -0.0078(14)
C13 0.047(2) 0.0460(19) 0.0333(16) -0.0196(15) -0.0091(14) -0.0084(15)
C14 0.046(2) 0.058(2) 0.0396(18) -0.0299(17) -0.0015(15) -0.0086(17)
C15 0.0356(18) 0.0465(19) 0.0386(17) -0.0246(15) -0.0005(13) -0.0042(14)
C16 0.0378(17) 0.0341(16) 0.0315(15) -0.0159(13) -0.0035(12) -0.0098(13)
C17 0.0287(16) 0.0369(16) 0.0365(16) -0.0172(13) -0.0041(12) -0.0085(13)
C18 0.0328(17) 0.0436(18) 0.0450(18) -0.0241(15) -0.0095(14) -0.0054(14)
C19 0.048(2) 0.048(2) 0.0392(18) -0.0210(16) -0.0127(15) -0.0117(16)
C20 0.094(4) 0.050(2) 0.053(2) -0.015(2) -0.027(2) -0.019(2)

loop_
_atom_type_symbol
_atom_type_description
_atom_type_scat_dispersion_real
_atom_type_scat_dispersion_imag
_atom_type_scat_source
C C 0.0033 0.0016 'International Tables Vol C Tables 4.2.6.8 and 6.1.1.4'
H H 0.0000 0.0000 'International Tables Vol C Tables 4.2.6.8 and 6.1.1.4'
O O 0.0106 0.0060 'International Tables Vol C Tables 4.2.6.8 and 6.1.1.4'
N N 0.0061 0.0033 'International Tables Vol C Tables 4.2.6.8 and 6.1.1.4'
Zn Zn 0.2839 1.4301 'International Tables Vol C Tables 4.2.6.8 and 6.1.1.4'

loop_
_geom_angle_atom_site_label_1
_geom_angle_atom_site_label_2
_geom_angle_atom_site_label_3
_geom_angle
_geom_angle_site_symmetry_1
_geom_angle_site_symmetry_3
_geom_angle_publ_flag
O1 Zn1 O2 99.58(9) . . ?
O1 Zn1 N1 91.27(10) . . ?
O2 Zn1 N1 110.49(10) . . ?
O1 Zn1 N2 90.43(10) . 2_755 ?
O2 Zn1 N2 125.62(10) . 2_755 ?
N1 Zn1 N2 122.65(11) . 2_755 ?
O1 Zn1 O2 171.31(9) . 2_755 ?
O2 Zn1 O2 76.21(9) . 2_755 ?
N1 Zn1 O2 97.33(10) . 2_755 ?
N2 Zn1 O2 86.05(10) 2_755 2_755 ?
C1 O1 Zn1 128.3(2) . . ?
C11 O2 Zn1 129.0(2) . . ?
C11 O2 Zn1 125.1(2) . 2_755 ?
Zn1 O2 Zn1 103.79(9) . 2_755 ?
C7 N1 C8 116.4(3) . . ?
C7 N1 Zn1 123.2(2) . . ?
C8 N1 Zn1 120.0(2) . . ?
C17 N2 C18 115.6(3) . . ?
C17 N2 Zn1 124.3(2) . 2_755 ?
C18 N2 Zn1 119.7(2) . 2_755 ?
O1 C1 C2 119.7(3) . . ?
O1 C1 C6 123.4(3) . . ?
C2 C1 C6 116.9(3) . . ?
C3 C2 C1 121.7(3) . . ?
C3 C2 H2A 119.2 . . ?
C1 C2 H2A 119.2 . . ?
C2 C3 C4 121.2(3) . . ?
C2 C3 H3 119.4 . . ?
C4 C3 H3 119.4 . . ?
C5 C4 C3 118.7(3) . . ?
C5 C4 H4 120.6 . . ?
C3 C4 H4 120.6 . . ?
C4 C5 C6 121.9(3) . . ?
C4 C5 H5 119.1 . . ?
C6 C5 H5 119.1 . . ?
C5 C6 C1 119.5(3) . . ?
C5 C6 C7 116.6(3) . . ?
C1 C6 C7 124.0(3) . . ?
N1 C7 C6 128.2(3) . . ?
N1 C7 H7 115.9 . . ?
C6 C7 H7 115.9 . . ?
N1 C8 C9 112.8(3) . . ?
N1 C8 H8A 109.0 . . ?
C9 C8 H8A 109.0 . . ?
N1 C8 H8B 109.0 . . ?
C9 C8 H8B 109.0 . . ?
H8A C8 H8B 107.8 . . ?
C10 C9 C8 126.2(4) . . ?
C10 C9 H9 116.9 . . ?
C8 C9 H9 116.9 . . ?
C9 C10 H10A 120.0 . . ?
C9 C10 H10B 120.0 . . ?
H10A C10 H10B 120.0 . . ?
O2 C11 C12 120.9(3) . . ?
O2 C11 C16 121.2(3) . . ?
C12 C11 C16 118.0(3) . . ?
C13 C12 C11 121.3(3) . . ?
C13 C12 H12 119.4 . . ?
C11 C12 H12 119.4 . . ?
C12 C13 C14 121.4(3) . . ?
C12 C13 H13 119.3 . . ?
C14 C13 H13 119.3 . . ?
C15 C14 C13 118.8(3) . . ?
C15 C14 H14 120.6 . . ?
C13 C14 H14 120.6 . . ?
C14 C15 C16 121.2(3) . . ?
C14 C15 H15 119.4 . . ?
C16 C15 H15 119.4 . . ?
C15 C16 C11 119.4(3) . . ?
C15 C16 C17 115.9(3) . . ?
C11 C16 C17 124.6(3) . . ?
N2 C17 C16 126.6(3) . . ?
N2 C17 H17 116.7 . . ?
C16 C17 H17 116.7 . . ?
N2 C18 C19 109.4(3) . . ?
N2 C18 H18A 109.8 . . ?
C19 C18 H18A 109.8 . . ?
N2 C18 H18B 109.8 . . ?
C19 C18 H18B 109.8 . . ?
H18A C18 H18B 108.2 . . ?
C20 C19 C18 123.5(4) . . ?
C20 C19 H19 118.3 . . ?
C18 C19 H19 118.3 . . ?
C19 C20 H20A 120.0 . . ?
C19 C20 H20B 120.0 . . ?
H20A C20 H20B 120.0 . . ?

loop_
_geom_bond_atom_site_label_1
_geom_bond_atom_site_label_2
_geom_bond_distance
_geom_bond_site_symmetry_2
_geom_bond_publ_flag
Zn1 O1 1.988(2) . ?
Zn1 O2 2.048(2) . ?
Zn1 N1 2.051(3) . ?
Zn1 N2 2.070(3) 2_755 ?
Zn1 O2 2.085(2) 2_755 ?
O1 C1 1.297(4) . ?
O2 C11 1.337(4) . ?
O2 Zn1 2.085(2) 2_755 ?
N1 C7 1.290(4) . ?
N1 C8 1.472(4) . ?
N2 C17 1.287(4) . ?
N2 C18 1.486(4) . ?
N2 Zn1 2.070(3) 2_755 ?
C1 C2 1.416(4) . ?
C1 C6 1.431(5) . ?
C2 C3 1.373(5) . ?
C2 H2A 0.9500 . ?
C3 C4 1.396(5) . ?
C3 H3 0.9500 . ?
C4 C5 1.372(5) . ?
C4 H4 0.9500 . ?
C5 C6 1.411(5) . ?
C5 H5 0.9500 . ?
C6 C7 1.438(5) . ?
C7 H7 0.9500 . ?
C8 C9 1.499(6) . ?
C8 H8A 0.9900 . ?
C8 H8B 0.9900 . ?
C9 C10 1.303(6) . ?
C9 H9 0.9500 . ?
C10 H10A 0.9500 . ?
C10 H10B 0.9500 . ?
C11 C12 1.407(5) . ?
C11 C16 1.417(5) . ?
C12 C13 1.374(5) . ?
C12 H12 0.9500 . ?
C13 C14 1.391(5) . ?
C13 H13 0.9500 . ?
C14 C15 1.383(5) . ?
C14 H14 0.9500 . ?
C15 C16 1.416(5) . ?
C15 H15 0.9500 . ?
C16 C17 1.446(4) . ?
C17 H17 0.9500 . ?
C18 C19 1.504(5) . ?
C18 H18A 0.9900 . ?
C18 H18B 0.9900 . ?
C19 C20 1.306(6) . ?
C19 H19 0.9500 . ?
C20 H20A 0.9500 . ?
C20 H20B 0.9500 . ?
